data_4085897
loop_
_publ_author_name
'Brendel, Matthias'
'Engelke, Ren\'e'
'Desai, Vidya G.'
'Rominger, Frank'
'Hofmann, Peter'

_publ_section_title
;
 Synthesis and Reactivity of Platinum(II)cis-Dialkyl,cis-Alkyl Chloro,
 andcis-Alkyl Hydrido Bis-N-heterocyclic Carbene Chelate Complexes
;
_journal_issue 12
_journal_name_full Organometallics
_journal_page_first 2870
_journal_paper_doi 10.1021/acs.organomet.5b00204
_journal_volume 34
_journal_year 2015
_chemical_formula_sum 'C19 H34 N4 O Pt'
_chemical_formula_weight 529.59
_chemical_name_common '2c in manuscript'
_chemical_name_systematic
; 
 ? 
;
_space_group_IT_number 62
_symmetry_cell_setting orthorhombic
_symmetry_space_group_name_Hall '-P 2ac 2n'
_symmetry_space_group_name_H-M 'P n m a'
_atom_sites_solution_hydrogens geom
_atom_sites_solution_primary direct
_atom_sites_solution_secondary difmap
_audit_creation_method SHELXL-97
_cell_angle_alpha 90.00
_cell_angle_beta 90.00
_cell_angle_gamma 90.00
_cell_formula_units_Z 4
_cell_length_a 11.351(2)
_cell_length_b 16.151(3)
_cell_length_c 11.594(2)
_cell_measurement_reflns_used 2257
_cell_measurement_temperature 200(2)
_cell_measurement_theta_max 26.28
_cell_measurement_theta_min 2.16
_cell_volume 2125.5(7)
_computing_cell_refinement 'Bruker SAINT'
_computing_data_collection 'Bruker APEX'
_computing_data_reduction 'Bruker SAINT'
_computing_molecular_graphics 'Bruker SHELXTL'
_computing_publication_material 'Bruker SHELXTL'
_computing_structure_refinement 'SHELXL-97 (Sheldrick, 2008)'
_computing_structure_solution 'SHELXS-97 (Sheldrick, 2008)'
_diffrn_ambient_temperature 200(2)
_diffrn_measured_fraction_theta_full 0.982
_diffrn_measured_fraction_theta_max 0.982
_diffrn_measurement_device_type 'Bruker APEX'
_diffrn_measurement_method '\w scans'
_diffrn_radiation_monochromator graphite
_diffrn_radiation_source 'fine-focus sealed tube'
_diffrn_radiation_type MoK\a
_diffrn_radiation_wavelength 0.71073
_diffrn_reflns_av_R_equivalents 0.0317
_diffrn_reflns_av_sigmaI/netI 0.0379
_diffrn_reflns_limit_h_max 15
_diffrn_reflns_limit_h_min -12
_diffrn_reflns_limit_k_max 20
_diffrn_reflns_limit_k_min -9
_diffrn_reflns_limit_l_max 12
_diffrn_reflns_limit_l_min -15
_diffrn_reflns_number 6938
_diffrn_reflns_theta_full 28.25
_diffrn_reflns_theta_max 28.25
_diffrn_reflns_theta_min 2.16
_exptl_absorpt_coefficient_mu 6.615
_exptl_absorpt_correction_T_max 0.6923
_exptl_absorpt_correction_T_min 0.2997
_exptl_absorpt_correction_type multi-scan
_exptl_absorpt_process_details
;
Sheldrick, G. M. (2008). <i>SADABS</i>. University of G\"ottingen,             Germany.
;
_exptl_crystal_colour colourless
_exptl_crystal_density_diffrn 1.655
_exptl_crystal_density_method 'not measured'
_exptl_crystal_description polyhedron
_exptl_crystal_F_000 1048
_exptl_crystal_size_max 0.24
_exptl_crystal_size_mid 0.22
_exptl_crystal_size_min 0.06
_refine_diff_density_max 1.252
_refine_diff_density_min -0.808
_refine_diff_density_rms 0.147
_refine_ls_extinction_method none
_refine_ls_goodness_of_fit_ref 1.050
_refine_ls_hydrogen_treatment constr
_refine_ls_matrix_type full
_refine_ls_number_parameters 124
_refine_ls_number_reflns 2678
_refine_ls_number_restraints 86
_refine_ls_restrained_S_all 1.066
_refine_ls_R_factor_all 0.0412
_refine_ls_R_factor_gt 0.0334
_refine_ls_shift/su_max 0.001
_refine_ls_shift/su_mean 0.000
_refine_ls_structure_factor_coef Fsqd
_refine_ls_weighting_details 'calc w=1/[\s^2^(Fo^2^)+(0.0614P)^2^+0.5134P] where P=(Fo^2^+2Fc^2^)/3'
_refine_ls_weighting_scheme calc
_refine_ls_wR_factor_gt 0.0952
_refine_ls_wR_factor_ref 0.1005
_reflns_number_gt 2263
_reflns_number_total 2678
_reflns_threshold_expression >2sigma(I)
_cod_data_source_file om5b00204_si_002.cif
_cod_data_source_block mbl6
_cod_depositor_comments
;
The following automatic conversions were performed:

'_symmetry_cell_setting' value 'Orthorhombic' changed to
'orthorhombic' according to
/usr/data/users/saulius/crontab/automatic-downloads/rss-feeds/ACS/lib/dictionaries/cif_core.dic
dictionary named 'cif_core.dic' version 2.4.2 from 2011-04-26.

Automatic conversion script
Id: cif_fix_values 3271 2015-04-21 07:52:19Z andrius 

 Adding full bibliography for 4085895--4085903.cif.
;
_cod_original_sg_symbol_H-M Pnma
_cod_database_code 4085897

loop_
_symmetry_equiv_pos_as_xyz
'x, y, z'
'-x+1/2, -y, z+1/2'
'-x, y+1/2, -z'
'x+1/2, -y+1/2, -z+1/2'
'-x, -y, -z'
'x-1/2, y, -z-1/2'
'x, -y-1/2, z'
'-x-1/2, y-1/2, z-1/2'

loop_
_atom_site_label
_atom_site_type_symbol
_atom_site_fract_x
_atom_site_fract_y
_atom_site_fract_z
_atom_site_U_iso_or_equiv
_atom_site_adp_type
_atom_site_occupancy
_atom_site_symmetry_multiplicity
_atom_site_calc_flag
_atom_site_refinement_flags
Pt1 Pt 0.20402(2) 0.7500 0.672171(19) 0.03567(12) Uani 1 2 d S
C1 C 0.1728(5) 0.6654(3) 0.7960(4) 0.0376(10) Uani 1 1 d .
N2 N 0.2232(4) 0.5939(3) 0.8298(3) 0.0437(11) Uani 1 1 d .
C3 C 0.1666(5) 0.5598(4) 0.9241(5) 0.0525(13) Uani 1 1 d .
H3 H 0.1854 0.5090 0.9612 0.063 Uiso 1 1 calc R
C4 C 0.0803(5) 0.6123(4) 0.9533(5) 0.0540(13) Uani 1 1 d .
H4 H 0.0268 0.6063 1.0157 0.065 Uiso 1 1 calc R
N5 N 0.0838(4) 0.6769(3) 0.8748(4) 0.0454(10) Uani 1 1 d .
C10 C 0.0096(6) 0.7500 0.8739(7) 0.0504(17) Uani 1 2 d S
H10A H -0.0406 0.7500 0.8041 0.060 Uiso 1 2 calc SR
H10B H -0.0423 0.7500 0.9425 0.060 Uiso 1 2 calc SR
C11 C 0.3314(5) 0.5594(3) 0.7789(5) 0.0488(12) Uani 1 1 d .
H11 H 0.3510 0.5925 0.7086 0.059 Uiso 1 1 calc R
C12 C 0.3126(7) 0.4703(4) 0.7425(7) 0.076(2) Uani 1 1 d .
H12A H 0.2468 0.4674 0.6879 0.114 Uiso 1 1 calc R
H12B H 0.2946 0.4366 0.8104 0.114 Uiso 1 1 calc R
H12C H 0.3843 0.4494 0.7054 0.114 Uiso 1 1 calc R
C13 C 0.4326(6) 0.5676(5) 0.8630(6) 0.075(2) Uani 1 1 d .
H13A H 0.4427 0.6259 0.8840 0.113 Uiso 1 1 calc R
H13B H 0.5050 0.5470 0.8270 0.113 Uiso 1 1 calc R
H13C H 0.4156 0.5351 0.9324 0.113 Uiso 1 1 calc R
C21 C 0.2228(5) 0.6607(4) 0.5414(5) 0.0456(12) Uani 1 1 d .
H21A H 0.2394 0.6883 0.4680 0.068 Uiso 1 1 calc R
H21B H 0.1497 0.6287 0.5346 0.068 Uiso 1 1 calc R
H21C H 0.2879 0.6234 0.5607 0.068 Uiso 1 1 calc R
O30 O 0.162(3) 0.2500 0.641(2) 0.379(13) Uani 1 2 d SDU
C31 C 0.167(3) 0.2500 0.758(3) 0.374(14) Uani 1 2 d SDU
H31A H 0.2089 0.2003 0.7856 0.449 Uiso 0.50 1 calc PR
H31B H 0.2089 0.2997 0.7856 0.449 Uiso 0.50 1 calc PR
C32 C 0.055(4) 0.2500 0.7978(14) 0.321(15) Uani 1 2 d SDU
H32A H 0.0417 0.2003 0.8460 0.385 Uiso 0.50 1 calc PR
H32B H 0.0417 0.2997 0.8460 0.385 Uiso 0.50 1 calc PR
C33 C -0.017(2) 0.2500 0.712(3) 0.352(15) Uani 1 2 d SDU
H33A H -0.0674 0.2997 0.7141 0.422 Uiso 0.50 1 calc PR
H33B H -0.0674 0.2003 0.7141 0.422 Uiso 0.50 1 calc PR
C34 C 0.050(3) 0.2500 0.6122(19) 0.385(14) Uani 1 2 d SDU
H34A H 0.0314 0.2003 0.5656 0.463 Uiso 0.50 1 calc PR
H34B H 0.0314 0.2997 0.5656 0.463 Uiso 0.50 1 calc PR

loop_
_atom_site_aniso_label
_atom_site_aniso_U_11
_atom_site_aniso_U_22
_atom_site_aniso_U_33
_atom_site_aniso_U_23
_atom_site_aniso_U_13
_atom_site_aniso_U_12
Pt1 0.04372(18) 0.03450(18) 0.02877(16) 0.000 -0.00412(9) 0.000
C1 0.044(2) 0.035(3) 0.034(2) 0.001(2) -0.003(2) -0.001(2)
N2 0.051(3) 0.042(3) 0.038(2) 0.0070(17) 0.0010(17) 0.002(2)
C3 0.061(3) 0.052(3) 0.045(3) 0.017(2) 0.002(3) 0.003(3)
C4 0.057(3) 0.058(3) 0.047(3) 0.015(3) 0.006(2) -0.002(3)
N5 0.045(2) 0.047(2) 0.044(2) 0.005(2) 0.0022(19) -0.0009(19)
C10 0.042(4) 0.058(5) 0.052(4) 0.000 0.005(3) 0.000
C11 0.059(3) 0.043(3) 0.044(3) 0.007(2) 0.005(3) 0.008(3)
C12 0.112(6) 0.054(4) 0.063(4) -0.002(3) 0.015(4) 0.014(4)
C13 0.054(3) 0.103(6) 0.068(4) 0.012(4) -0.003(3) 0.012(4)
C21 0.060(3) 0.044(3) 0.033(3) -0.005(2) -0.005(2) -0.004(2)
O30 0.301(19) 0.66(3) 0.178(14) 0.000 0.102(16) 0.000
C31 0.29(2) 0.65(4) 0.181(15) 0.000 0.046(17) 0.000
C32 0.31(3) 0.53(4) 0.130(12) 0.000 0.088(16) 0.000
C33 0.270(18) 0.59(4) 0.20(2) 0.000 0.066(18) 0.000
C34 0.33(2) 0.67(4) 0.152(13) 0.000 0.044(17) 0.000

loop_
_atom_type_symbol
_atom_type_description
_atom_type_scat_dispersion_real
_atom_type_scat_dispersion_imag
_atom_type_scat_source
C C 0.0033 0.0016 'International Tables Vol C Tables 4.2.6.8 and 6.1.1.4'
H H 0.0000 0.0000 'International Tables Vol C Tables 4.2.6.8 and 6.1.1.4'
N N 0.0061 0.0033 'International Tables Vol C Tables 4.2.6.8 and 6.1.1.4'
O O 0.0106 0.0060 'International Tables Vol C Tables 4.2.6.8 and 6.1.1.4'
Pt Pt -1.7033 8.3905 'International Tables Vol C Tables 4.2.6.8 and 6.1.1.4'

loop_
_geom_angle_atom_site_label_1
_geom_angle_atom_site_label_2
_geom_angle_atom_site_label_3
_geom_angle
_geom_angle_site_symmetry_1
_geom_angle_site_symmetry_3
C1 Pt1 C1 85.5(3) 7_575 .
C1 Pt1 C21 175.7(2) 7_575 .
C1 Pt1 C21 93.8(2) . .
C1 Pt1 C21 93.8(2) 7_575 7_575
C1 Pt1 C21 175.7(2) . 7_575
C21 Pt1 C21 86.6(3) . 7_575
N2 C1 N5 103.5(4) . .
N2 C1 Pt1 135.6(4) . .
N5 C1 Pt1 120.8(4) . .
C1 N2 C3 112.0(5) . .
C1 N2 C11 124.2(4) . .
C3 N2 C11 123.7(5) . .
C4 C3 N2 106.7(5) . .
C4 C3 H3 126.6 . .
N2 C3 H3 126.6 . .
C3 C4 N5 106.9(5) . .
C3 C4 H4 126.6 . .
N5 C4 H4 126.6 . .
C1 N5 C4 110.9(4) . .
C1 N5 C10 122.1(5) . .
C4 N5 C10 127.0(5) . .
N5 C10 N5 109.0(6) 7_575 .
N5 C10 H10A 109.9 7_575 .
N5 C10 H10A 109.9 . .
N5 C10 H10B 109.9 7_575 .
N5 C10 H10B 109.9 . .
H10A C10 H10B 108.3 . .
N2 C11 C13 110.0(5) . .
N2 C11 C12 110.7(6) . .
C13 C11 C12 111.7(6) . .
N2 C11 H11 108.1 . .
C13 C11 H11 108.1 . .
C12 C11 H11 108.1 . .
C11 C12 H12A 109.5 . .
C11 C12 H12B 109.5 . .
H12A C12 H12B 109.5 . .
C11 C12 H12C 109.5 . .
H12A C12 H12C 109.5 . .
H12B C12 H12C 109.5 . .
C11 C13 H13A 109.5 . .
C11 C13 H13B 109.5 . .
H13A C13 H13B 109.5 . .
C11 C13 H13C 109.5 . .
H13A C13 H13C 109.5 . .
H13B C13 H13C 109.5 . .
Pt1 C21 H21A 109.5 . .
Pt1 C21 H21B 109.5 . .
H21A C21 H21B 109.5 . .
Pt1 C21 H21C 109.5 . .
H21A C21 H21C 109.5 . .
H21B C21 H21C 109.5 . .
C34 O30 C31 106.6(10) . .
C32 C31 O30 108.2(11) . .
C32 C31 H31A 110.1 . .
O30 C31 H31A 110.1 . .
C32 C31 H31B 110.1 . .
O30 C31 H31B 110.1 . .
H31A C31 H31B 108.4 . .
C33 C32 C31 109.0(9) . .
C33 C32 H32A 109.9 . .
C31 C32 H32A 109.9 . .
C33 C32 H32B 109.9 . .
C31 C32 H32B 109.9 . .
H32A C32 H32B 108.3 . .
C32 C33 C34 107.7(9) . .
C32 C33 H33A 110.2 . .
C34 C33 H33A 110.2 . .
C32 C33 H33B 110.2 . .
C34 C33 H33B 110.2 . .
H33A C33 H33B 108.5 . .
O30 C34 C33 108.5(11) . .
O30 C34 H34A 110.0 . .
C33 C34 H34A 110.0 . .
O30 C34 H34B 110.0 . .
C33 C34 H34B 110.0 . .
H34A C34 H34B 108.4 . .

loop_
_geom_bond_atom_site_label_1
_geom_bond_atom_site_label_2
_geom_bond_distance
_geom_bond_site_symmetry_2
Pt1 C1 2.013(5) 7_575
Pt1 C1 2.013(5) .
Pt1 C21 2.104(5) .
Pt1 C21 2.104(5) 7_575
C1 N2 1.348(7) .
C1 N5 1.374(7) .
N2 C3 1.383(7) .
N2 C11 1.472(7) .
C3 C4 1.338(8) .
C3 H3 0.9500 .
C4 N5 1.385(6) .
C4 H4 0.9500 .
N5 C10 1.450(6) .
C10 N5 1.450(6) 7_575
C10 H10A 0.9900 .
C10 H10B 0.9900 .
C11 C13 1.512(9) .
C11 C12 1.515(9) .
C11 H11 1.0000 .
C12 H12A 0.9800 .
C12 H12B 0.9800 .
C12 H12C 0.9800 .
C13 H13A 0.9800 .
C13 H13B 0.9800 .
C13 H13C 0.9800 .
C21 H21A 0.9800 .
C21 H21B 0.9800 .
C21 H21C 0.9800 .
O30 C34 1.321(18) .
O30 C31 1.354(17) .
C31 C32 1.346(17) .
C31 H31A 0.9900 .
C31 H31B 0.9900 .
C32 C33 1.289(18) .
C32 H32A 0.9900 .
C32 H32B 0.9900 .
C33 C34 1.376(16) .
C33 H33A 0.9900 .
C33 H33B 0.9900 .
C34 H34A 0.9900 .
C34 H34B 0.9900 .

loop_
_geom_torsion_atom_site_label_1
_geom_torsion_atom_site_label_2
_geom_torsion_atom_site_label_3
_geom_torsion_atom_site_label_4
_geom_torsion
_geom_torsion_site_symmetry_1
_geom_torsion_site_symmetry_4
C1 Pt1 C1 N2 -136.5(5) 7_575 .
C21 Pt1 C1 N2 47.8(6) . .
C21 Pt1 C1 N2 143(2) 7_575 .
C1 Pt1 C1 N5 40.2(5) 7_575 .
C21 Pt1 C1 N5 -135.5(4) . .
C21 Pt1 C1 N5 -40(3) 7_575 .
N5 C1 N2 C3 1.7(6) . .
Pt1 C1 N2 C3 178.7(5) . .
N5 C1 N2 C11 -173.5(5) . .
Pt1 C1 N2 C11 3.6(9) . .
C1 N2 C3 C4 -1.9(7) . .
C11 N2 C3 C4 173.3(5) . .
N2 C3 C4 N5 1.1(7) . .
N2 C1 N5 C4 -1.0(6) . .
Pt1 C1 N5 C4 -178.5(4) . .
N2 C1 N5 C10 176.8(5) . .
Pt1 C1 N5 C10 -0.8(7) . .
C3 C4 N5 C1 -0.1(7) . .
C3 C4 N5 C10 -177.8(6) . .
C1 N5 C10 N5 -52.7(8) . 7_575
C4 N5 C10 N5 124.7(5) . 7_575
C1 N2 C11 C13 108.2(6) . .
C3 N2 C11 C13 -66.4(7) . .
C1 N2 C11 C12 -127.9(6) . .
C3 N2 C11 C12 57.5(8) . .
C34 O30 C31 C32 0.000(5) . .
O30 C31 C32 C33 0.000(4) . .
C31 C32 C33 C34 0.000(4) . .
C31 O30 C34 C33 0.000(5) . .
C32 C33 C34 O30 0.000(5) . .
